data_4132254
loop_
_publ_author_name
'Lu, Yanhui'
'Nakatsuji, Hidefumi'
'Okumura, Yukimasa'
'Yao, Lu'
'Ishihara, Kazuaki'

_publ_section_title
;
 Enantioselective Halo-oxy- and Halo-azacyclizations Induced by Chiral
 Amidophosphate Catalysts and Halo-Lewis Acids.
;
_journal_issue 19
_journal_name_full 'Journal of the American Chemical Society'
_journal_page_first 6039
_journal_page_last 6043
_journal_paper_doi 10.1021/jacs.8b02607
_journal_volume 140
_journal_year 2018
_chemical_formula_moiety 'C18 H15 I3 P S'
_chemical_formula_sum 'C18 H15 I3 P S'
_chemical_formula_weight 675.06
_space_group_crystal_system triclinic
_space_group_IT_number 2
_space_group_name_Hall '-P 1'
_space_group_name_H-M_alt 'P -1'
_atom_sites_solution_hydrogens geom
_atom_sites_solution_primary direct
_atom_sites_solution_secondary difmap
_cell_angle_alpha 84.477(11)
_cell_angle_beta 74.428(8)
_cell_angle_gamma 81.055(10)
_cell_formula_units_Z 2
_cell_length_a 8.8480(19)
_cell_length_b 9.559(2)
_cell_length_c 12.435(3)
_cell_measurement_reflns_used 3916
_cell_measurement_temperature 123
_cell_measurement_theta_max 27.50
_cell_measurement_theta_min 3.00
_cell_volume 999.2(4)
_computing_cell_refinement 'CrystalClear-SM Expert 2.1 b29'
_computing_data_collection 'CrystalClear-SM Expert 2.1 b29 (Rigaku, 2013)'
_computing_data_reduction 'CrystalClear-SM Expert 2.1 b29'
_computing_molecular_graphics 'CrystalStructure 4.2.2'
_computing_publication_material 'CrystalStructure 4.2.2 (Rigaku, 2016)'
_computing_structure_refinement 'SHELXL Version 2016/4 (Sheldrick, 2008)'
_computing_structure_solution 'SHELXT Version 2014/5 (Sheldrick, 2014)'
_diffrn_ambient_temperature 123
_diffrn_detector_area_resol_mean 5.814
_diffrn_measured_fraction_theta_full 0.960
_diffrn_measured_fraction_theta_max 0.932
_diffrn_measurement_device_type 'Rigaku XtaLAB P200'
_diffrn_measurement_method \w
_diffrn_radiation_type 'Mo K\a'
_diffrn_radiation_wavelength 0.71075
_diffrn_reflns_av_R_equivalents 0.2066
_diffrn_reflns_Laue_measured_fraction_full 0.960
_diffrn_reflns_Laue_measured_fraction_max 0.932
_diffrn_reflns_limit_h_max 11
_diffrn_reflns_limit_h_min -11
_diffrn_reflns_limit_k_max 12
_diffrn_reflns_limit_k_min -9
_diffrn_reflns_limit_l_max 16
_diffrn_reflns_limit_l_min -11
_diffrn_reflns_number 8542
_diffrn_reflns_point_group_measured_fraction_full 0.960
_diffrn_reflns_point_group_measured_fraction_max 0.932
_diffrn_reflns_theta_full 25.242
_diffrn_reflns_theta_max 27.455
_diffrn_reflns_theta_min 3.013
_diffrn_standards_number 0
_exptl_absorpt_coefficient_mu 4.876
_exptl_absorpt_correction_T_max 0.377
_exptl_absorpt_correction_T_min 0.205
_exptl_absorpt_correction_type multi-scan
_exptl_absorpt_process_details 'REQAB (Rigaku, 1998)'
_exptl_crystal_colour red
_exptl_crystal_density_diffrn 2.244
_exptl_crystal_density_method 'not measured'
_exptl_crystal_description prism
_exptl_crystal_F_000 626.00
_exptl_crystal_size_max 0.200
_exptl_crystal_size_mid 0.200
_exptl_crystal_size_min 0.200
_refine_diff_density_max 3.10
_refine_diff_density_min -2.73
_refine_ls_extinction_method none
_refine_ls_goodness_of_fit_ref 1.049
_refine_ls_hydrogen_treatment constr
_refine_ls_number_parameters 208
_refine_ls_number_reflns 4267
_refine_ls_number_restraints 0
_refine_ls_R_factor_all 0.0698
_refine_ls_R_factor_gt 0.0673
_refine_ls_shift/su_max 0.000
_refine_ls_structure_factor_coef Fsqd
_refine_ls_weighting_details 'w = 1/[\s^2^(Fo^2^)+(0.1084P)^2^] where P=(Fo^2^+2Fc^2^)/3'
_refine_ls_weighting_scheme calc
_refine_ls_wR_factor_gt 0.1826
_refine_ls_wR_factor_ref 0.1846
_reflns_Friedel_coverage 0.000
_reflns_number_gt 3808
_reflns_number_total 4267
_reflns_threshold_expression F^2^>2.0\s(F^2^)
_cod_data_source_file ja8b02607_si_007.cif
_cod_data_source_block 20180123-1
_cod_database_code 4132254

loop_
_space_group_symop_id
_space_group_symop_operation_xyz
1 +X,+Y,+Z
2 -X,-Y,-Z

loop_
_atom_site_label
_atom_site_type_symbol
_atom_site_fract_x
_atom_site_fract_y
_atom_site_fract_z
_atom_site_U_iso_or_equiv
_atom_site_adp_type
_atom_site_occupancy
_atom_site_site_symmetry_order
_atom_site_calc_flag
_atom_site_refinement_flags_posn
_atom_site_refinement_flags_adp
I1 I 0.62895(5) 0.55364(4) 0.11167(3) 0.01713(17) Uani 1 1 d . .
I2 I 0.84317(5) 0.49835(5) -0.09966(4) 0.02596(18) Uani 1 1 d . .
I3 I 0.96202(6) 0.14102(6) -0.02899(4) 0.0359(2) Uani 1 1 d . .
S4 S 0.4122(2) 0.58887(17) 0.31003(14) 0.0202(3) Uani 1 1 d . .
P5 P 0.46071(19) 0.75713(16) 0.37295(13) 0.0136(3) Uani 1 1 d . .
C6 C 0.7891(8) 0.7106(7) 0.3281(6) 0.0203(13) Uani 1 1 d . .
H6 H 0.788307 0.714898 0.251563 0.024 Uiso 1 1 calc R U
C7 C 0.2114(8) 0.9200(6) 0.5171(5) 0.0177(12) Uani 1 1 d . .
H7 H 0.230049 0.997057 0.463199 0.021 Uiso 1 1 calc R U
C8 C 0.6469(7) 0.7296(6) 0.4114(5) 0.0150(11) Uani 1 1 d . .
C9 C 0.3652(8) 0.9281(7) 0.2041(6) 0.0222(13) Uani 1 1 d . .
H9 H 0.299680 0.858339 0.203680 0.027 Uiso 1 1 calc R U
C10 C 0.3050(8) 0.7899(7) 0.4982(5) 0.0166(12) Uani 1 1 d . .
C11 C 0.1576(9) 0.6952(7) 0.6755(6) 0.0231(14) Uani 1 1 d . .
H11 H 0.137678 0.618655 0.729750 0.028 Uiso 1 1 calc R U
C12 C 0.3663(9) 1.0467(7) 0.1316(6) 0.0252(14) Uani 1 1 d . .
H12 H 0.301486 1.058423 0.080730 0.030 Uiso 1 1 calc R U
C13 C 0.2774(8) 0.6746(7) 0.5789(5) 0.0186(12) Uani 1 1 d . .
H13 H 0.340471 0.584782 0.566523 0.022 Uiso 1 1 calc R U
C14 C 0.4618(9) 1.1499(7) 0.1322(6) 0.0266(15) Uani 1 1 d . .
H14 H 0.459567 1.232517 0.083349 0.032 Uiso 1 1 calc R U
C15 C 0.4615(8) 0.9118(6) 0.2779(5) 0.0166(12) Uani 1 1 d . .
C16 C 0.0649(8) 0.8277(8) 0.6946(6) 0.0248(14) Uani 1 1 d . .
H16 H -0.015418 0.841955 0.762258 0.030 Uiso 1 1 calc R U
C17 C 0.9315(9) 0.6855(7) 0.3582(6) 0.0252(15) Uani 1 1 d . .
H17 H 1.028386 0.675386 0.301715 0.030 Uiso 1 1 calc R U
C18 C 0.6497(8) 0.7212(7) 0.5232(5) 0.0193(12) Uani 1 1 d . .
H18 H 0.553176 0.732153 0.580010 0.023 Uiso 1 1 calc R U
C19 C 0.0917(8) 0.9380(7) 0.6134(6) 0.0215(13) Uani 1 1 d . .
H19 H 0.026503 1.026927 0.624715 0.026 Uiso 1 1 calc R U
C20 C 0.9341(8) 0.6750(7) 0.4688(6) 0.0250(15) Uani 1 1 d . .
H20 H 1.032080 0.652777 0.488497 0.030 Uiso 1 1 calc R U
C21 C 0.5588(8) 1.0125(7) 0.2778(5) 0.0205(13) Uani 1 1 d . .
H21 H 0.624853 1.000373 0.327804 0.025 Uiso 1 1 calc R U
C22 C 0.5590(9) 1.1320(7) 0.2034(6) 0.0247(14) Uani 1 1 d . .
H22 H 0.626424 1.200724 0.202165 0.030 Uiso 1 1 calc R U
C23 C 0.7930(9) 0.6970(7) 0.5519(6) 0.0242(14) Uani 1 1 d . .
H23 H 0.794870 0.695499 0.628006 0.029 Uiso 1 1 calc R U

loop_
_atom_site_aniso_label
_atom_site_aniso_U_11
_atom_site_aniso_U_22
_atom_site_aniso_U_33
_atom_site_aniso_U_23
_atom_site_aniso_U_13
_atom_site_aniso_U_12
I1 0.0195(3) 0.0142(3) 0.0199(3) 0.00016(17) -0.00726(19) -0.00563(17)
I2 0.0238(3) 0.0304(3) 0.0221(3) -0.00409(19) -0.0017(2) -0.0044(2)
I3 0.0352(4) 0.0530(4) 0.0231(3) 0.0038(2) -0.0057(2) -0.0238(2)
S4 0.0238(9) 0.0182(7) 0.0199(8) -0.0023(6) -0.0033(6) -0.0106(6)
P5 0.0138(8) 0.0123(7) 0.0160(7) 0.0015(6) -0.0045(6) -0.0062(5)
C6 0.018(3) 0.020(3) 0.022(3) -0.004(2) 0.000(3) -0.007(2)
C7 0.019(3) 0.014(3) 0.023(3) -0.001(2) -0.007(3) -0.008(2)
C8 0.012(3) 0.010(3) 0.024(3) 0.002(2) -0.006(2) -0.003(2)
C9 0.022(3) 0.028(3) 0.020(3) 0.001(3) -0.009(3) -0.009(3)
C10 0.014(3) 0.018(3) 0.018(3) 0.003(2) -0.004(2) -0.006(2)
C11 0.025(4) 0.026(3) 0.020(3) 0.010(3) -0.009(3) -0.012(3)
C12 0.031(4) 0.017(3) 0.030(4) 0.006(3) -0.018(3) 0.003(3)
C13 0.018(3) 0.015(3) 0.024(3) 0.007(2) -0.007(3) -0.006(2)
C14 0.037(4) 0.011(3) 0.027(4) 0.009(3) -0.003(3) -0.004(3)
C15 0.019(3) 0.015(3) 0.014(3) 0.002(2) 0.000(2) -0.005(2)
C16 0.017(3) 0.041(4) 0.019(3) -0.001(3) -0.004(3) -0.012(3)
C17 0.019(3) 0.019(3) 0.037(4) -0.009(3) -0.004(3) -0.002(2)
C18 0.020(3) 0.018(3) 0.022(3) 0.004(2) -0.007(3) -0.007(2)
C19 0.018(3) 0.019(3) 0.029(4) -0.006(3) -0.006(3) -0.002(2)
C20 0.019(3) 0.018(3) 0.042(4) 0.002(3) -0.013(3) -0.007(3)
C21 0.022(3) 0.022(3) 0.021(3) 0.007(2) -0.012(3) -0.009(2)
C22 0.036(4) 0.013(3) 0.026(3) 0.006(3) -0.008(3) -0.013(3)
C23 0.027(4) 0.026(3) 0.027(3) 0.009(3) -0.017(3) -0.015(3)

loop_
_atom_type_symbol
_atom_type_description
_atom_type_scat_dispersion_real
_atom_type_scat_dispersion_imag
_atom_type_scat_source
C C 0.0033 0.0016
;
International Tables for Crystallography
(Vol. C, Tables 4.2.6.8 and 6.1.1.4)
;
H H 0.0000 0.0000
;
International Tables for Crystallography
(Vol. C, Table 6.1.1.4)
;
I I -0.4742 1.8119
;
International Tables for Crystallography
(Vol. C, Tables 4.2.6.8 and 6.1.1.4)
;
P P 0.1023 0.0942
;
International Tables for Crystallography
(Vol. C, Tables 4.2.6.8 and 6.1.1.4)
;
S S 0.1246 0.1234
;
International Tables for Crystallography
(Vol. C, Tables 4.2.6.8 and 6.1.1.4)
;

loop_
_geom_angle_atom_site_label_1
_geom_angle_atom_site_label_2
_geom_angle_atom_site_label_3
_geom_angle
S4 I1 I2 175.21(4)
P5 S4 I1 105.85(8)
C10 P5 C15 109.4(3)
C10 P5 C8 107.6(3)
C15 P5 C8 107.7(3)
C10 P5 S4 105.5(2)
C15 P5 S4 112.0(2)
C8 P5 S4 114.5(2)
C17 C6 C8 119.3(6)
C17 C6 H6 120.3
C8 C6 H6 120.3
C19 C7 C10 120.3(6)
C19 C7 H7 119.9
C10 C7 H7 119.9
C18 C8 C6 119.7(6)
C18 C8 P5 120.7(5)
C6 C8 P5 119.5(5)
C12 C9 C15 119.1(6)
C12 C9 H9 120.4
C15 C9 H9 120.4
C7 C10 C13 119.9(6)
C7 C10 P5 122.8(5)
C13 C10 P5 117.3(5)
C13 C11 C16 120.8(6)
C13 C11 H11 119.6
C16 C11 H11 119.6
C9 C12 C14 120.6(6)
C9 C12 H12 119.7
C14 C12 H12 119.7
C11 C13 C10 118.9(6)
C11 C13 H13 120.5
C10 C13 H13 120.5
C22 C14 C12 120.0(6)
C22 C14 H14 120.0
C12 C14 H14 120.0
C21 C15 C9 120.6(6)
C21 C15 P5 120.0(5)
C9 C15 P5 119.4(5)
C19 C16 C11 119.3(7)
C19 C16 H16 120.4
C11 C16 H16 120.4
C20 C17 C6 120.9(7)
C20 C17 H17 119.5
C6 C17 H17 119.5
C23 C18 C8 120.2(6)
C23 C18 H18 119.9
C8 C18 H18 119.9
C7 C19 C16 120.8(6)
C7 C19 H19 119.6
C16 C19 H19 119.6
C17 C20 C23 119.9(6)
C17 C20 H20 120.1
C23 C20 H20 120.1
C15 C21 C22 119.6(6)
C15 C21 H21 120.2
C22 C21 H21 120.2
C14 C22 C21 120.0(6)
C14 C22 H22 120.0
C21 C22 H22 120.0
C18 C23 C20 119.8(6)
C18 C23 H23 120.1
C20 C23 H23 120.1

loop_
_geom_bond_atom_site_label_1
_geom_bond_atom_site_label_2
_geom_bond_distance
_geom_bond_site_symmetry_2
I1 S4 2.7011(18) .
I1 I2 2.8389(8) .
I3 I3 2.7501(13) 2_755
S4 P5 2.005(2) .
P5 C10 1.797(7) .
P5 C15 1.801(6) .
P5 C8 1.810(6) .
C6 C17 1.388(10) .
C6 C8 1.398(9) .
C6 H6 0.9500 .
C7 C19 1.374(10) .
C7 C10 1.385(9) .
C7 H7 0.9500 .
C8 C18 1.391(9) .
C9 C12 1.378(9) .
C9 C15 1.395(9) .
C9 H9 0.9500 .
C10 C13 1.421(8) .
C11 C13 1.379(10) .
C11 C16 1.401(10) .
C11 H11 0.9500 .
C12 C14 1.397(10) .
C12 H12 0.9500 .
C13 H13 0.9500 .
C14 C22 1.374(10) .
C14 H14 0.9500 .
C15 C21 1.387(9) .
C16 C19 1.389(10) .
C16 H16 0.9500 .
C17 C20 1.376(10) .
C17 H17 0.9500 .
C18 C23 1.388(9) .
C18 H18 0.9500 .
C19 H19 0.9500 .
C20 C23 1.392(10) .
C20 H20 0.9500 .
C21 C22 1.398(9) .
C21 H21 0.9500 .
C22 H22 0.9500 .
C23 H23 0.9500 .

loop_
_geom_torsion_atom_site_label_1
_geom_torsion_atom_site_label_2
_geom_torsion_atom_site_label_3
_geom_torsion_atom_site_label_4
_geom_torsion
C17 C6 C8 C18 -0.8(9)
C17 C6 C8 P5 -178.2(5)
C10 P5 C8 C18 6.7(6)
C15 P5 C8 C18 124.6(5)
S4 P5 C8 C18 -110.2(5)
C10 P5 C8 C6 -176.0(5)
C15 P5 C8 C6 -58.1(5)
S4 P5 C8 C6 67.1(5)
C19 C7 C10 C13 -0.1(9)
C19 C7 C10 P5 178.6(5)
C15 P5 C10 C7 -4.2(6)
C8 P5 C10 C7 112.5(5)
S4 P5 C10 C7 -124.8(5)
C15 P5 C10 C13 174.5(5)
C8 P5 C10 C13 -68.8(5)
S4 P5 C10 C13 53.9(5)
C15 C9 C12 C14 -0.3(11)
C16 C11 C13 C10 -0.4(10)
C7 C10 C13 C11 -0.4(10)
P5 C10 C13 C11 -179.2(5)
C9 C12 C14 C22 1.7(12)
C12 C9 C15 C21 -0.8(10)
C12 C9 C15 P5 180.0(6)
C10 P5 C15 C21 93.7(6)
C8 P5 C15 C21 -22.9(6)
S4 P5 C15 C21 -149.7(5)
C10 P5 C15 C9 -87.1(6)
C8 P5 C15 C9 156.3(5)
S4 P5 C15 C9 29.5(6)
C13 C11 C16 C19 1.8(10)
C8 C6 C17 C20 1.9(10)
C6 C8 C18 C23 1.3(9)
P5 C8 C18 C23 178.6(5)
C10 C7 C19 C16 1.6(10)
C11 C16 C19 C7 -2.4(10)
C6 C17 C20 C23 -3.4(10)
C9 C15 C21 C22 0.6(10)
P5 C15 C21 C22 179.8(5)
C12 C14 C22 C21 -2.0(11)
C15 C21 C22 C14 0.8(11)
C8 C18 C23 C20 -2.7(10)
C17 C20 C23 C18 3.8(10)
